data_1563070
loop_
_publ_author_name
'Unruh, Daniel K.'
'Baranay, Michelle'
'Pressprich, Laura'
'Stoffer, Megan'
'Burns, Peter C.'

_publ_section_title
;
 Synthesis and characterization of uranyl chromate sheet compounds
 containing edge-sharing dimers of uranyl pentagonal bipyramids
;
_journal_name_full 'Journal of Solid State Chemistry'
_journal_page_first 158
_journal_page_last 164
_journal_paper_doi 10.1016/j.jssc.2011.11.033
_journal_volume 186
_journal_year 2012
_chemical_formula_sum 'Cr3 Li2 O23 U2'
_chemical_formula_weight 1013.94
_space_group_IT_number 14
_space_group_name_Hall '-P 2ybc'
_space_group_name_H-M_alt 'P 1 21/c 1'
_symmetry_cell_setting monoclinic
_symmetry_space_group_name_H-M 'P 1 21/c 1'
_atom_sites_solution_hydrogens none
_atom_sites_solution_primary direct
_atom_sites_solution_secondary difmap
_audit_creation_method SHELXL-97
_cell_angle_alpha 90.00
_cell_angle_beta 99.2470(10)
_cell_angle_gamma 90.00
_cell_formula_units_Z 4
_cell_length_a 9.2281(9)
_cell_length_b 10.8264(11)
_cell_length_c 19.793(2)
_cell_measurement_reflns_used 3445
_cell_measurement_temperature 296(2)
_cell_measurement_theta_max 25.14
_cell_measurement_theta_min 2.24
_cell_volume 1951.8(3)
_computing_cell_refinement 'Bruker SAINT'
_computing_data_collection 'Bruker APEX2'
_computing_data_reduction 'Bruker SAINT'
_computing_molecular_graphics 'CrystalMaker v8.2.3'
_computing_structure_refinement 'SHELXL-97 (Sheldrick, 2008)'
_computing_structure_solution 'SHELXS-97 (Sheldrick, 2008)'
_diffrn_ambient_temperature 296(2)
_diffrn_measured_fraction_theta_full 0.982
_diffrn_measured_fraction_theta_max 0.982
_diffrn_measurement_device_type 'CCD area detector'
_diffrn_measurement_method 'phi and omega scans'
_diffrn_radiation_monochromator graphite
_diffrn_radiation_source 'fine-focus sealed tube'
_diffrn_radiation_type MoK\a
_diffrn_radiation_wavelength 0.71073
_diffrn_reflns_av_R_equivalents 0.0796
_diffrn_reflns_av_sigmaI/netI 0.0669
_diffrn_reflns_limit_h_max 12
_diffrn_reflns_limit_h_min -12
_diffrn_reflns_limit_k_max 14
_diffrn_reflns_limit_k_min -14
_diffrn_reflns_limit_l_max 25
_diffrn_reflns_limit_l_min -26
_diffrn_reflns_number 22908
_diffrn_reflns_theta_full 27.91
_diffrn_reflns_theta_max 27.91
_diffrn_reflns_theta_min 2.08
_exptl_absorpt_coefficient_mu 18.259
_exptl_absorpt_correction_T_max 0.587
_exptl_absorpt_correction_T_min 0.142
_exptl_absorpt_correction_type multi-scan
_exptl_absorpt_process_details SADABS
_exptl_crystal_colour yellow
_exptl_crystal_density_diffrn 3.451
_exptl_crystal_density_method 'not measured'
_exptl_crystal_description blade
_exptl_crystal_F_000 1784
_exptl_crystal_size_max 0.13
_exptl_crystal_size_mid 0.11
_exptl_crystal_size_min 0.025
_refine_diff_density_max 2.189
_refine_diff_density_min -1.779
_refine_diff_density_rms 0.319
_refine_ls_extinction_method none
_refine_ls_goodness_of_fit_ref 1.044
_refine_ls_hydrogen_treatment none
_refine_ls_matrix_type full
_refine_ls_number_parameters 259
_refine_ls_number_reflns 4589
_refine_ls_number_restraints 0
_refine_ls_restrained_S_all 1.044
_refine_ls_R_factor_all 0.0620
_refine_ls_R_factor_gt 0.0404
_refine_ls_shift/su_max 0.001
_refine_ls_shift/su_mean 0.000
_refine_ls_structure_factor_coef Fsqd
_refine_ls_weighting_details 'calc w=1/[\s^2^(Fo^2^)+(0.0303P)^2^+10.7828P] where P=(Fo^2^+2Fc^2^)/3'
_refine_ls_weighting_scheme calc
_refine_ls_wR_factor_gt 0.0822
_refine_ls_wR_factor_ref 0.0898
_reflns_number_gt 3516
_reflns_number_total 4589
_reflns_threshold_expression >2sigma(I)
_cod_data_source_file JSSC-2012-186-158.cif
_cod_data_source_block p21c-7
_cod_depositor_comments
;
The following automatic conversions were performed:

data item '_symmetry_cell_setting' value 'Monoclinic' was changed to
'monoclinic' in accordance with the built-in table derived from the
CIF Core dictionary named 'cif_core.dic' version 2.4.5 last updated
on 2014-11-21.

Automatic conversion script
Id: cif_fix_values 8369 2020-08-20 11:38:08Z andrius 
;
_cod_original_cell_volume 1951.7(3)
_cod_original_sg_symbol_H-M P2(1)/c
_cod_database_code 1563070

loop_
_symmetry_equiv_pos_as_xyz
'x, y, z'
'-x, y+1/2, -z+1/2'
'-x, -y, -z'
'x, -y-1/2, z-1/2'

loop_
_atom_site_label
_atom_site_type_symbol
_atom_site_fract_x
_atom_site_fract_y
_atom_site_fract_z
_atom_site_U_iso_or_equiv
_atom_site_adp_type
_atom_site_occupancy
_atom_site_symmetry_multiplicity
_atom_site_calc_flag
_atom_site_refinement_flags
_atom_site_disorder_assembly
_atom_site_disorder_group
U1 U 0.48332(4) 0.82901(3) 0.208112(19) 0.01623(10) Uani 1 1 d . . .
U2 U 0.13475(4) 0.73110(3) 0.281591(19) 0.01685(10) Uani 1 1 d . . .
Cr1 Cr 0.15710(16) 0.39815(13) 0.34186(8) 0.0178(3) Uani 1 1 d . . .
Cr2 Cr 0.22464(15) 1.06159(13) 0.26242(8) 0.0166(3) Uani 1 1 d . . .
Cr3 Cr 0.48999(16) 1.15210(14) 0.12997(8) 0.0194(3) Uani 1 1 d . . .
Li1 Li 0.273(3) 1.439(2) 0.0315(13) 0.060 Uiso 1 1 d . . .
Li2 Li 0.054(3) 0.916(2) 0.4381(13) 0.060 Uiso 1 1 d . . .
O1 O 0.4517(7) 1.0022(6) 0.1410(4) 0.0265(16) Uani 1 1 d . . .
O2 O 0.6050(7) 1.2141(6) 0.2011(3) 0.0195(14) Uani 1 1 d . . .
O3 O 0.2555(6) 0.9102(5) 0.2403(3) 0.0184(14) Uani 1 1 d . . .
O4 O 0.3183(7) 0.3234(6) 0.3539(3) 0.0209(15) Uani 1 1 d . . .
O5 O 0.1327(7) 0.6562(6) 0.2034(4) 0.0237(16) Uani 1 1 d . . .
O6 O 0.5923(7) 0.9156(6) 0.2731(3) 0.0222(15) Uani 1 1 d . . .
O7 O 0.3773(8) 0.7443(6) 0.1412(4) 0.0279(17) Uani 1 1 d . . .
O8 O 0.1775(8) 1.0629(6) 0.3359(4) 0.0267(16) Uani 1 1 d . . .
O9 O 0.3761(7) 1.1425(6) 0.2658(4) 0.0245(16) Uani 1 1 d . . .
O10 O 0.1326(7) 0.8054(6) 0.3608(4) 0.0265(16) Uani 1 1 d . . .
O11 O 0.0896(7) 1.1254(6) 0.2079(4) 0.0255(16) Uani 1 1 d . . .
O12 O 0.5677(8) 1.1684(7) 0.0633(4) 0.0330(18) Uani 1 1 d . . .
O13 O 0.3389(8) 1.2271(7) 0.1171(4) 0.0323(18) Uani 1 1 d . . .
O14 O 0.0611(7) 0.3589(6) 0.2669(4) 0.0265(16) Uani 1 1 d . . .
O15 O 0.1863(7) 0.5478(6) 0.3436(4) 0.0254(16) Uani 1 1 d . . .
O16 O 0.0713(8) 0.3613(7) 0.4027(4) 0.0362(19) Uani 1 1 d . . .
O17 O 0.3785(9) 0.1714(8) 0.4694(4) 0.040(2) Uani 1 1 d . . .
O18 O 0.1477(9) 1.4438(8) 0.1126(4) 0.045(2) Uani 1 1 d . . .
O19 O 0.5289(10) 0.9753(8) 0.4117(5) 0.052(2) Uani 1 1 d . . .
O20 O 0.0606(11) 1.1166(11) 0.4691(5) 0.074(3) Uani 1 1 d . . .
O21 O 0.9486(13) 0.8761(12) -0.0558(6) 0.089(4) Uani 1 1 d . . .
O22 O 0.2406(14) 0.8784(12) 0.4988(6) 0.095(4) Uani 1 1 d . . .
O23 O 0.7617(19) 1.0649(19) -0.0150(7) 0.154(7) Uani 1 1 d . . .

loop_
_atom_site_aniso_label
_atom_site_aniso_U_11
_atom_site_aniso_U_22
_atom_site_aniso_U_33
_atom_site_aniso_U_23
_atom_site_aniso_U_13
_atom_site_aniso_U_12
U1 0.01215(17) 0.01320(18) 0.0234(2) -0.00078(15) 0.00319(14) 0.00046(13)
U2 0.01202(17) 0.01388(18) 0.0248(2) -0.00035(15) 0.00357(14) -0.00065(13)
Cr1 0.0148(7) 0.0148(8) 0.0245(9) 0.0001(7) 0.0051(6) -0.0009(6)
Cr2 0.0128(7) 0.0113(7) 0.0265(9) -0.0007(6) 0.0055(6) 0.0009(5)
Cr3 0.0180(8) 0.0157(8) 0.0233(9) 0.0011(7) 0.0000(7) -0.0004(6)
O1 0.032(4) 0.016(4) 0.029(4) -0.002(3) 0.000(3) 0.000(3)
O2 0.017(3) 0.018(3) 0.023(4) -0.001(3) 0.002(3) 0.003(3)
O3 0.016(3) 0.009(3) 0.030(4) -0.002(3) 0.004(3) -0.001(2)
O4 0.016(3) 0.020(4) 0.027(4) -0.003(3) 0.006(3) 0.000(3)
O5 0.019(3) 0.020(4) 0.031(4) -0.007(3) 0.001(3) -0.004(3)
O6 0.023(3) 0.021(4) 0.023(4) -0.003(3) 0.003(3) -0.006(3)
O7 0.031(4) 0.023(4) 0.031(4) -0.007(3) 0.006(3) -0.008(3)
O8 0.038(4) 0.011(3) 0.033(4) 0.001(3) 0.013(3) 0.000(3)
O9 0.017(3) 0.015(3) 0.042(5) -0.007(3) 0.006(3) -0.002(3)
O10 0.025(4) 0.018(4) 0.036(5) 0.000(3) 0.004(3) -0.004(3)
O11 0.022(4) 0.027(4) 0.028(4) -0.004(3) 0.005(3) 0.002(3)
O12 0.042(5) 0.039(5) 0.017(4) 0.001(3) 0.002(3) 0.003(4)
O13 0.025(4) 0.026(4) 0.044(5) 0.000(4) 0.000(4) 0.003(3)
O14 0.019(3) 0.026(4) 0.033(4) -0.003(3) 0.000(3) 0.000(3)
O15 0.031(4) 0.008(3) 0.036(5) -0.005(3) 0.001(3) -0.004(3)
O16 0.037(4) 0.040(5) 0.037(5) -0.001(4) 0.024(4) -0.002(4)
O17 0.046(5) 0.045(5) 0.029(5) 0.003(4) 0.000(4) 0.003(4)
O18 0.048(5) 0.055(6) 0.035(5) -0.007(4) 0.011(4) 0.010(4)
O19 0.067(6) 0.043(5) 0.043(6) 0.001(4) 0.005(5) 0.016(5)
O20 0.066(7) 0.088(8) 0.061(7) 0.026(6) -0.008(5) -0.022(6)
O21 0.092(9) 0.119(10) 0.054(7) 0.006(7) 0.011(6) -0.041(8)
O22 0.089(8) 0.101(9) 0.082(9) -0.045(7) -0.023(7) 0.024(7)
O23 0.137(13) 0.24(2) 0.079(10) -0.027(12) -0.004(9) 0.054(14)

loop_
_atom_type_symbol
_atom_type_description
_atom_type_scat_dispersion_real
_atom_type_scat_dispersion_imag
_atom_type_scat_source
O O 0.0106 0.0060 'International Tables Vol C Tables 4.2.6.8 and 6.1.1.4'
Cr Cr 0.3209 0.6236 'International Tables Vol C Tables 4.2.6.8 and 6.1.1.4'
U U -9.6767 9.6646 'International Tables Vol C Tables 4.2.6.8 and 6.1.1.4'
Li Li -0.0003 0.0001 'International Tables Vol C Tables 4.2.6.8 and 6.1.1.4'

loop_
_geom_angle_atom_site_label_1
_geom_angle_atom_site_label_2
_geom_angle_atom_site_label_3
_geom_angle
_geom_angle_site_symmetry_1
_geom_angle_site_symmetry_3
O6 U1 O7 178.3(3) . .
O6 U1 O1 89.6(3) . .
O7 U1 O1 89.2(3) . .
O6 U1 O4 89.6(3) . 2_655
O7 U1 O4 88.8(3) . 2_655
O1 U1 O4 75.9(2) . 2_655
O6 U1 O9 93.7(3) . 2_645
O7 U1 O9 86.6(3) . 2_645
O1 U1 O9 145.5(2) . 2_645
O4 U1 O9 69.8(2) 2_655 2_645
O6 U1 O2 87.3(3) . 2_645
O7 U1 O2 94.4(3) . 2_645
O1 U1 O2 145.2(2) . 2_645
O4 U1 O2 138.6(2) 2_655 2_645
O9 U1 O2 69.3(2) 2_645 2_645
O6 U1 O3 91.8(3) . .
O7 U1 O3 89.2(3) . .
O1 U1 O3 79.8(2) . .
O4 U1 O3 155.7(2) 2_655 .
O9 U1 O3 134.3(2) 2_645 .
O2 U1 O3 65.7(2) 2_645 .
O6 U1 U2 106.3(2) . .
O7 U1 U2 75.4(2) . .
O1 U1 U2 113.87(17) . .
O4 U1 U2 160.88(16) 2_655 .
O9 U1 U2 98.09(15) 2_645 .
O2 U1 U2 35.66(15) 2_645 .
O3 U1 U2 37.40(14) . .
O5 U2 O10 178.6(3) . .
O5 U2 O15 92.5(3) . .
O10 U2 O15 87.2(3) . .
O5 U2 O14 90.8(3) . 2
O10 U2 O14 88.7(3) . 2
O15 U2 O14 142.1(2) . 2
O5 U2 O2 87.6(3) . 2_645
O10 U2 O2 93.6(3) . 2_645
O15 U2 O2 75.2(2) . 2_645
O14 U2 O2 142.7(2) 2 2_645
O5 U2 O11 88.2(3) . 2_545
O10 U2 O11 90.4(3) . 2_545
O15 U2 O11 69.9(2) . 2_545
O14 U2 O11 72.5(2) 2 2_545
O2 U2 O11 144.6(2) 2_645 2_545
O5 U2 O3 90.7(3) . .
O10 U2 O3 90.3(3) . .
O15 U2 O3 141.6(2) . .
O14 U2 O3 76.0(2) 2 .
O2 U2 O3 66.7(2) 2_645 .
O11 U2 O3 148.5(2) 2_545 .
O5 U2 U1 71.7(2) . .
O10 U2 U1 109.6(2) . .
O15 U2 U1 108.47(17) . .
O14 U2 U1 108.34(17) 2 .
O2 U2 U1 36.58(16) 2_645 .
O11 U2 U1 159.87(17) 2_545 .
O3 U2 U1 37.65(14) . .
O16 Cr1 O15 109.3(4) . .
O16 Cr1 O14 110.7(4) . .
O15 Cr1 O14 109.5(4) . .
O16 Cr1 O4 108.0(4) . .
O15 Cr1 O4 109.5(3) . .
O14 Cr1 O4 109.7(3) . .
O8 Cr2 O9 108.4(4) . .
O8 Cr2 O11 107.7(4) . .
O9 Cr2 O11 110.4(3) . .
O8 Cr2 O3 108.7(3) . .
O9 Cr2 O3 110.0(3) . .
O11 Cr2 O3 111.4(3) . .
O13 Cr3 O12 107.8(4) . .
O13 Cr3 O1 108.3(4) . .
O12 Cr3 O1 110.1(4) . .
O13 Cr3 O2 109.4(3) . .
O12 Cr3 O2 108.9(3) . .
O1 Cr3 O2 112.2(3) . .
O19 Li1 O17 88.5(10) 2_655 4_575
O19 Li1 O22 93.4(11) 2_655 4_585
O17 Li1 O22 114.9(13) 4_575 4_585
O19 Li1 O18 97.4(11) 2_655 .
O17 Li1 O18 146.0(14) 4_575 .
O22 Li1 O18 98.2(11) 4_585 .
O19 Li1 O20 175.5(14) 2_655 4_585
O17 Li1 O20 88.3(10) 4_575 4_585
O22 Li1 O20 90.8(10) 4_585 4_585
O18 Li1 O20 83.5(10) . 4_585
O19 Li1 Li2 135.1(12) 2_655 4_585
O17 Li1 Li2 105.9(11) 4_575 4_585
O22 Li1 Li2 41.8(7) 4_585 4_585
O18 Li1 Li2 93.4(10) . 4_585
O20 Li1 Li2 49.0(8) 4_585 4_585
O19 Li1 Li2 135.2(12) 2_655 2
O17 Li1 Li2 128.3(12) 4_575 2
O22 Li1 Li2 92.2(10) 4_585 2
O18 Li1 Li2 37.9(7) . 2
O20 Li1 Li2 46.0(7) 4_585 2
Li2 Li1 Li2 65.5(10) 4_585 2
O22 Li2 O18 171.7(16) . 2_545
O22 Li2 O10 87.6(10) . .
O18 Li2 O10 96.8(11) 2_545 .
O22 Li2 O20 93.0(11) . .
O18 Li2 O20 88.6(10) 2_545 .
O10 Li2 O20 137.1(13) . .
O22 Li2 O20 87.1(11) . 3_576
O18 Li2 O20 84.9(10) 2_545 3_576
O10 Li2 O20 137.0(13) . 3_576
O20 Li2 O20 85.8(10) . 3_576
O22 Li2 Li1 44.8(8) . 4_586
O18 Li2 Li1 136.5(13) 2_545 4_586
O10 Li2 Li1 117.7(11) . 4_586
O20 Li2 Li1 48.3(7) . 4_586
O20 Li2 Li1 86.5(10) 3_576 4_586
O22 Li2 Li1 131.3(13) . 2_545
O18 Li2 Li1 40.9(7) 2_545 2_545
O10 Li2 Li1 127.8(11) . 2_545
O20 Li2 Li1 81.8(9) . 2_545
O20 Li2 Li1 44.4(7) 3_576 2_545
Li1 Li2 Li1 114.5(9) 4_586 2_545
O22 Li2 Li2 90.1(12) . 3_576
O18 Li2 Li2 85.5(11) 2_545 3_576
O10 Li2 Li2 177.6(16) . 3_576
O20 Li2 Li2 43.4(7) . 3_576
O20 Li2 Li2 42.4(7) 3_576 3_576
Li1 Li2 Li2 60.5(9) 4_586 3_576
Li1 Li2 Li2 54.0(8) 2_545 3_576
Cr3 O1 U1 148.8(4) . .
Cr3 O2 U2 127.7(3) . 2_655
Cr3 O2 U1 123.9(3) . 2_655
U2 O2 U1 107.8(2) 2_655 2_655
Cr2 O3 U2 124.4(3) . .
Cr2 O3 U1 125.9(3) . .
U2 O3 U1 105.0(2) . .
Cr1 O4 U1 131.2(4) . 2_645
Cr2 O9 U1 151.8(4) . 2_655
U2 O10 Li2 159.4(8) . .
Cr2 O11 U2 135.1(4) . 2
Cr1 O14 U2 141.4(4) . 2_545
Cr1 O15 U2 143.7(4) . .
Li2 O18 Li1 101.2(11) 2 .
Li1 O20 Li2 82.7(10) 4_586 .
Li1 O20 Li2 89.6(10) 4_586 3_576
Li2 O20 Li2 94.2(10) . 3_576
Li2 O22 Li1 93.4(11) . 4_586

loop_
_geom_bond_atom_site_label_1
_geom_bond_atom_site_label_2
_geom_bond_distance
_geom_bond_site_symmetry_2
U1 O6 1.769(6) .
U1 O7 1.771(7) .
U1 O1 2.289(7) .
U1 O4 2.362(6) 2_655
U1 O9 2.411(6) 2_645
U1 O2 2.431(6) 2_645
U1 O3 2.456(6) .
U2 O5 1.744(7) .
U2 O10 1.764(7) .
U2 O15 2.342(6) .
U2 O14 2.354(7) 2
U2 O2 2.378(6) 2_645
U2 O11 2.404(6) 2_545
U2 O3 2.442(6) .
Cr1 O16 1.594(7) .
Cr1 O15 1.642(6) .
Cr1 O14 1.657(7) .
Cr1 O4 1.676(6) .
Cr2 O8 1.585(7) .
Cr2 O9 1.642(6) .
Cr2 O11 1.662(7) .
Cr2 O3 1.731(6) .
Cr3 O13 1.598(7) .
Cr3 O12 1.609(7) .
Cr3 O1 1.683(7) .
Cr3 O2 1.755(7) .
Li1 O19 2.02(3) 2_655
Li1 O17 2.07(3) 4_575
Li1 O22 2.09(3) 4_585
Li1 O18 2.12(3) .
Li1 O20 2.23(3) 4_585
Li2 O22 1.98(3) .
Li2 O18 1.99(3) 2_545
Li2 O10 2.16(3) .
Li2 O20 2.25(3) .
Li2 O20 2.29(3) 3_576
O2 U2 2.378(6) 2_655
O2 U1 2.431(6) 2_655
O4 U1 2.362(6) 2_645
O9 U1 2.411(6) 2_655
O11 U2 2.404(6) 2
O14 U2 2.354(7) 2_545
O17 Li1 2.07(3) 4_576
O18 Li2 1.99(3) 2
O19 Li1 2.02(3) 2_645
O20 Li1 2.23(3) 4_586
O20 Li2 2.29(3) 3_576
O22 Li1 2.09(3) 4_586
